data_4339658
loop_
_publ_author_name
'R\"ais\"anen, Minna T'
'Runeberg, Nino'
'Klinga, Martti'
'Nieger, Martin'
'Bolte, Michael'
'Pyykk\"o, Pekka'
'Leskel\"a, Markku'
'Repo, Timo'

_publ_section_title
;
 Coordination of pyridinethiols in gold(I) complexes.
;
_journal_issue 23
_journal_name_full 'Inorganic chemistry'
_journal_page_first 9954
_journal_page_last 9960
_journal_paper_doi 10.1021/ic700453t
_journal_volume 46
_journal_year 2007
_chemical_formula_moiety 'C10 H10 Au N2 S2, Cl'
_chemical_formula_sum 'C10 H10 Au Cl N2 S2'
_chemical_formula_weight 454.74
_chemical_name_systematic
; 
 bis(pyridine-4-thionato)gold(I) chloride  
;
_space_group_IT_number 15
_symmetry_cell_setting monoclinic
_symmetry_space_group_name_Hall '-C 2yc'
_symmetry_space_group_name_H-M 'C 1 2/c 1'
_atom_sites_solution_hydrogens geom
_atom_sites_solution_primary direct
_atom_sites_solution_secondary difmap
_audit_creation_method SHELXL-97
_cell_angle_alpha 90.00
_cell_angle_beta 98.04(1)
_cell_angle_gamma 90.00
_cell_formula_units_Z 4
_cell_length_a 10.030(2)
_cell_length_b 10.860(2)
_cell_length_c 11.787(2)
_cell_measurement_reflns_used 1448
_cell_measurement_temperature 123(2)
_cell_measurement_theta_max 27.48
_cell_measurement_theta_min 3.43
_cell_volume 1271.3(4)
_computing_cell_refinement 'COLLECT (Nonius, 2002)'
_computing_data_collection 'COLLECT (Nonius, 2002)'
_computing_data_reduction 'COLLECT (Nonius, 2002)'
_computing_molecular_graphics 'SHELXTL (Sheldrick, 1997)'
_computing_publication_material 'SHELXTL (Sheldrick, 1997)'
_computing_structure_refinement 'SHELXL-97 (Sheldrick, 1997)'
_computing_structure_solution 'SHELXS-97 (Sheldrick, 1990)'
_diffrn_ambient_temperature 123(2)
_diffrn_measured_fraction_theta_full 0.996
_diffrn_measured_fraction_theta_max 0.992
_diffrn_measurement_device_type KappaCCD
_diffrn_measurement_method 'omega & phi scans'
_diffrn_radiation_monochromator graphite
_diffrn_radiation_source 'fine-focus sealed tube'
_diffrn_radiation_type MoK\a
_diffrn_radiation_wavelength 0.71073
_diffrn_reflns_av_R_equivalents 0.0317
_diffrn_reflns_av_sigmaI/netI 0.0231
_diffrn_reflns_limit_h_max 12
_diffrn_reflns_limit_h_min -12
_diffrn_reflns_limit_k_max 13
_diffrn_reflns_limit_k_min -14
_diffrn_reflns_limit_l_max 15
_diffrn_reflns_limit_l_min -15
_diffrn_reflns_number 9164
_diffrn_reflns_theta_full 25.00
_diffrn_reflns_theta_max 27.48
_diffrn_reflns_theta_min 3.43
_exptl_absorpt_coefficient_mu 12.083
_exptl_absorpt_correction_T_max 0.5309
_exptl_absorpt_correction_T_min 0.1521
_exptl_absorpt_correction_type multi-scan
_exptl_absorpt_process_details 'SADABS (Sheldrick, 1996)'
_exptl_crystal_colour yellow
_exptl_crystal_density_diffrn 2.376
_exptl_crystal_density_method 'not measured'
_exptl_crystal_description block
_exptl_crystal_F_000 848
_exptl_crystal_size_max 0.25
_exptl_crystal_size_mid 0.12
_exptl_crystal_size_min 0.06
_refine_diff_density_max 1.558
_refine_diff_density_min -0.928
_refine_diff_density_rms 0.133
_refine_ls_extinction_method none
_refine_ls_goodness_of_fit_ref 1.093
_refine_ls_hydrogen_treatment mixed
_refine_ls_matrix_type full
_refine_ls_number_parameters 78
_refine_ls_number_reflns 1448
_refine_ls_number_restraints 1
_refine_ls_restrained_S_all 1.093
_refine_ls_R_factor_all 0.0304
_refine_ls_R_factor_gt 0.0176
_refine_ls_shift/su_max 0.000
_refine_ls_shift/su_mean 0.000
_refine_ls_structure_factor_coef Fsqd
_refine_ls_weighting_details 'calc w=1/[\s^2^(Fo^2^)+(0.0129P)^2^+3.8531P] where P=(Fo^2^+2Fc^2^)/3'
_refine_ls_weighting_scheme calc
_refine_ls_wR_factor_gt 0.0350
_refine_ls_wR_factor_ref 0.0382
_reflns_number_gt 1160
_reflns_number_total 1448
_reflns_threshold_expression >2sigma(I)
_cod_data_source_file ic700453t-file006.cif
_cod_data_source_block 15
_cod_depositor_comments
;
The following automatic conversions were performed:
'_atom_site_symetry_multiplicity' tag replaced with
'_atom_site_symmetry_multiplicity'.

Automatic conversion script
Id: cif_correct_tags 1440 2010-10-19 06:21:57Z saulius 
;
_cod_original_sg_symbol_H-M 'C 2/c'
_cod_database_code 4339658

loop_
_symmetry_equiv_pos_as_xyz
'x, y, z'
'-x, y, -z+1/2'
'x+1/2, y+1/2, z'
'-x+1/2, y+1/2, -z+1/2'
'-x, -y, -z'
'x, -y, z-1/2'
'-x+1/2, -y+1/2, -z'
'x+1/2, -y+1/2, z-1/2'

loop_
_atom_site_label
_atom_site_type_symbol
_atom_site_fract_x
_atom_site_fract_y
_atom_site_fract_z
_atom_site_U_iso_or_equiv
_atom_site_adp_type
_atom_site_occupancy
_atom_site_symmetry_multiplicity
_atom_site_calc_flag
_atom_site_refinement_flags
Au1 Au 0.7500 0.7500 0.0000 0.01619(6) Uani 1 2 d S
S1 S 0.58270(9) 0.72255(8) 0.11190(8) 0.01989(19) Uani 1 1 d .
C1 C 0.4437(3) 0.6608(3) 0.0265(3) 0.0148(7) Uani 1 1 d .
C2 C 0.4310(3) 0.6510(3) -0.0937(3) 0.0164(7) Uani 1 1 d .
H2 H 0.5023 0.6776 -0.1330 0.020 Uiso 1 1 calc R
C3 C 0.3165(3) 0.6032(3) -0.1540(3) 0.0190(7) Uani 1 1 d .
H3 H 0.3091 0.5968 -0.2350 0.023 Uiso 1 1 calc R
N4 N 0.2131(3) 0.5649(3) -0.0999(3) 0.0197(6) Uani 1 1 d D
H4 H 0.133(4) 0.526(3) -0.139(3) 0.024 Uiso 1 1 d D
C5 C 0.2199(4) 0.5734(3) 0.0155(3) 0.0194(8) Uani 1 1 d .
H5 H 0.1463 0.5470 0.0521 0.023 Uiso 1 1 calc R
C6 C 0.3335(3) 0.6204(3) 0.0791(3) 0.0170(7) Uani 1 1 d .
H6 H 0.3380 0.6258 0.1600 0.020 Uiso 1 1 calc R
Cl1 Cl 0.0000 0.41730(10) -0.2500 0.0216(3) Uani 1 2 d S

loop_
_atom_site_aniso_label
_atom_site_aniso_U_11
_atom_site_aniso_U_22
_atom_site_aniso_U_33
_atom_site_aniso_U_23
_atom_site_aniso_U_13
_atom_site_aniso_U_12
Au1 0.01153(9) 0.01629(9) 0.02020(10) 0.00055(9) 0.00025(6) -0.00191(8)
S1 0.0144(4) 0.0269(5) 0.0179(4) -0.0016(3) 0.0003(3) -0.0044(3)
C1 0.0125(16) 0.0103(14) 0.0219(19) 0.0003(13) 0.0033(14) 0.0003(11)
C2 0.0141(16) 0.0163(16) 0.0189(19) 0.0006(13) 0.0027(14) 0.0010(12)
C3 0.0178(17) 0.0198(17) 0.0188(19) -0.0018(14) 0.0003(15) 0.0028(13)
N4 0.0142(15) 0.0175(15) 0.0253(18) -0.0034(13) -0.0042(13) 0.0004(11)
C5 0.0201(19) 0.0160(17) 0.022(2) 0.0004(14) 0.0042(15) 0.0004(13)
C6 0.0176(17) 0.0156(16) 0.0180(19) 0.0011(13) 0.0032(14) 0.0020(13)
Cl1 0.0216(6) 0.0176(6) 0.0229(7) 0.000 -0.0057(5) 0.000

loop_
_atom_type_symbol
_atom_type_description
_atom_type_scat_dispersion_real
_atom_type_scat_dispersion_imag
_atom_type_scat_source
C C 0.0033 0.0016 'International Tables Vol C Tables 4.2.6.8 and 6.1.1.4'
H H 0.0000 0.0000 'International Tables Vol C Tables 4.2.6.8 and 6.1.1.4'
N N 0.0061 0.0033 'International Tables Vol C Tables 4.2.6.8 and 6.1.1.4'
S S 0.1246 0.1234 'International Tables Vol C Tables 4.2.6.8 and 6.1.1.4'
Cl Cl 0.1484 0.1585 'International Tables Vol C Tables 4.2.6.8 and 6.1.1.4'
Au Au -2.0133 8.8022 'International Tables Vol C Tables 4.2.6.8 and 6.1.1.4'

loop_
_geom_angle_atom_site_label_1
_geom_angle_atom_site_label_2
_geom_angle_atom_site_label_3
_geom_angle
_geom_angle_site_symmetry_1
_geom_angle_site_symmetry_3
S1 Au1 S1 180.00(4) . 7_665
S1 Au1 H2 111.7 . 7_665
S1 Au1 H2 68.3 7_665 7_665
S1 Au1 H2 68.3 . .
S1 Au1 H2 111.7 7_665 .
H2 Au1 H2 180.0 7_665 .
S1 Au1 N4 74.92(5) . 5_665
S1 Au1 N4 105.08(5) 7_665 5_665
H2 Au1 N4 92.3 7_665 5_665
H2 Au1 N4 87.7 . 5_665
S1 Au1 N4 105.08(5) . 3
S1 Au1 N4 74.92(5) 7_665 3
H2 Au1 N4 87.7 7_665 3
H2 Au1 N4 92.3 . 3
N4 Au1 N4 180.0 5_665 3
S1 Au1 Cl1 87.21(3) . 5_665
S1 Au1 Cl1 92.79(3) 7_665 5_665
H2 Au1 Cl1 47.0 7_665 5_665
H2 Au1 Cl1 133.0 . 5_665
N4 Au1 Cl1 46.41(5) 5_665 5_665
N4 Au1 Cl1 133.59(5) 3 5_665
S1 Au1 Cl1 92.79(3) . 3
S1 Au1 Cl1 87.21(3) 7_665 3
H2 Au1 Cl1 133.0 7_665 3
H2 Au1 Cl1 47.0 . 3
N4 Au1 Cl1 133.59(5) 5_665 3
N4 Au1 Cl1 46.41(5) 3 3
Cl1 Au1 Cl1 180.0 5_665 3
C1 S1 Au1 108.01(11) . .
C2 C1 C6 116.9(3) . .
C2 C1 S1 124.4(2) . .
C6 C1 S1 118.7(3) . .
C3 C2 C1 120.2(3) . .
C3 C2 H2 119.9 . .
C1 C2 H2 119.9 . .
N4 C3 C2 121.0(3) . .
N4 C3 H3 119.5 . .
C2 C3 H3 119.5 . .
C5 N4 C3 121.1(3) . .
C5 N4 H4 116(2) . .
C3 N4 H4 123(2) . .
N4 C5 C6 119.7(3) . .
N4 C5 H5 120.1 . .
C6 C5 H5 120.1 . .
C5 C6 C1 121.1(3) . .
C5 C6 H6 119.4 . .
C1 C6 H6 119.4 . .
H4 Cl1 H4 112(2) . 2_554
H4 Cl1 Au1 171.0(10) . 4_544
H4 Cl1 Au1 61.3(10) 2_554 4_544
H4 Cl1 Au1 61.3(10) . 3_445
H4 Cl1 Au1 171.0(10) 2_554 3_445
Au1 Cl1 Au1 126.34(3) 4_544 3_445

loop_
_geom_bond_atom_site_label_1
_geom_bond_atom_site_label_2
_geom_bond_distance
_geom_bond_site_symmetry_2
Au1 S1 2.2942(9) .
Au1 S1 2.2942(9) 7_665
Au1 H2 2.8564 7_665
Au1 H2 2.8564 .
Au1 N4 3.619(3) 5_665
Au1 N4 3.619(3) 3
Au1 Cl1 4.0256(7) 5_665
Au1 Cl1 4.0256(7) 3
S1 C1 1.736(3) .
C1 C2 1.409(5) .
C1 C6 1.412(4) .
C2 C3 1.365(5) .
C2 H2 0.9500 .
C3 N4 1.356(4) .
C3 H3 0.9500 .
N4 C5 1.355(4) .
N4 H4 0.97(4) .
C5 C6 1.372(5) .
C5 H5 0.9500 .
C6 H6 0.9500 .
Cl1 H4 2.09(4) .
Cl1 H4 2.09(4) 2_554
Cl1 Au1 4.0256(7) 4_544
Cl1 Au1 4.0256(7) 3_445

loop_
_geom_hbond_atom_site_label_D
_geom_hbond_atom_site_label_H
_geom_hbond_atom_site_label_A
_geom_hbond_distance_DH
_geom_hbond_distance_HA
_geom_hbond_distance_DA
_geom_hbond_angle_DHA
C2 H2 Au1 0.95 2.86 3.410(3) 118.2
N4 H4 Cl1 0.97(4) 2.09(4) 3.035(3) 164(3)

loop_
_geom_torsion_atom_site_label_1
_geom_torsion_atom_site_label_2
_geom_torsion_atom_site_label_3
_geom_torsion_atom_site_label_4
_geom_torsion
_geom_torsion_site_symmetry_1
S1 Au1 S1 C1 -148(100) 7_665
H2 Au1 S1 C1 -172.7 7_665
H2 Au1 S1 C1 7.3 .
N4 Au1 S1 C1 -86.34(12) 5_665
N4 Au1 S1 C1 93.66(12) 3
Cl1 Au1 S1 C1 -131.77(11) 5_665
Cl1 Au1 S1 C1 48.23(11) 3
Au1 S1 C1 C2 -10.1(3) .
Au1 S1 C1 C6 171.8(2) .
C6 C1 C2 C3 -0.5(4) .
S1 C1 C2 C3 -178.7(2) .
C1 C2 C3 N4 0.2(5) .
C2 C3 N4 C5 0.4(5) .
C3 N4 C5 C6 -0.7(5) .
N4 C5 C6 C1 0.3(5) .
C2 C1 C6 C5 0.3(5) .
S1 C1 C6 C5 178.5(3) .
